data_2001673
loop_
_publ_author_name
'Lambert, J. B.'
'Kuhlmann, B.'
'Stern, C. L.'

_publ_section_title
;
 Structure of the dimer of dibutylhydroxystannyl perchlorate
;
_journal_issue 5
_journal_name_full 'Acta Crystallographica Section C'
_journal_page_first 887
_journal_page_last 890
_journal_paper_doi 10.1107/S0108270192011648
_journal_volume 49
_journal_year 1993
_chemical_formula_moiety 'C8 H19 Cl1 O5 Sn1'
_chemical_formula_sum 'C8 H19 Cl O5 Sn'
_chemical_formula_weight 349.38
_symmetry_cell_setting monoclinic
_symmetry_space_group_name_Hall '-P 2ybc'
_symmetry_space_group_name_H-M 'P 1 21/c 1'
_cell_angle_alpha 90
_cell_angle_beta 103.97(2)
_cell_angle_gamma 90
_cell_formula_units_Z 4
_cell_length_a 11.749(3)
_cell_length_b 8.300(2)
_cell_length_c 14.725(2)
_cell_volume 1393.5(5)
_diffrn_radiation_type Mo
_diffrn_radiation_wavelength 0.71069
_exptl_absorpt_coefficient_mu 2.03
_exptl_crystal_density_diffrn 1.665
_exptl_crystal_F_000 696
_cod_data_source_file br1020.cif
_cod_data_source_block br1020_structure_1_of_1
_cod_original_cell_volume 1393.0(10)
_cod_original_formula_sum 'C8 H19 Cl1 O5 Sn1'
_cod_database_code 2001673

loop_
_atom_site_label
_atom_site_fract_x
_atom_site_fract_y
_atom_site_fract_z
Sn -.00939(4) .09529(6) .39633(3)
Cl -.0859(2) .4871(2) .32100(10)
O1 -.0613(5) .4026(6) .2424(3)
O2 -.0824(4) .3687(6) .3958(3)
O3 -.1975(6) .5622(9) .2978(4)
O4 .0051(6) .6058(7) .3525(4)
O5 -.0363(5) .1252(7) .5298(4)
C1 .1589(6) .1910(10) .4016(5)
C2 .2048(6) .3080(10) .4813(6)
C3 .3232(8) .3790(10) .4772(7)
C4 .3640(10) .509(2) .5490(10)
C5 -.1745(7) .0290(10) .3099(5)
C6 -.2773(6) .0700(10) .3525(6)
C7 -.3934(8) .0010(10) .2953(7)
C8 -.4951(9) .035(2) .3390(10)
H19 -.037(7) .220(10) .545(6)

loop_
_geom_angle_atom_site_label_1
_geom_angle_atom_site_label_2
_geom_angle_atom_site_label_3
_geom_angle
O2 Sn O5 75.9(2)
O2 Sn O5 148.3(2)
O2 Sn C1 88.5(2)
O2 Sn C5 88.2(3)
O5 Sn O5 72.4(2)
O5 Sn C1 105.9(2)
O5 Sn C5 105.8(3)
O5 Sn C1 100.8(3)
O5 Sn C5 99.5(3)
C1 Sn C5 146.2(3)
O1 Cl O2 107.6(3)
O1 Cl O3 111.9(4)
O1 Cl O4 108.2(4)
O2 Cl O3 109.4(3)
O2 Cl O4 109.3(4)
O3 Cl O4 110.3(4)
Sn O2 Cl 125.1(3)
Sn O5 Sn 107.6(2)
Sn O5 H19 114(6)
Sn O5 H19 134(6)
Sn C1 C2 115.0(5)
C1 C2 C3 112.0(7)
C2 C3 C4 113.1(7)
Sn C5 C6 113.2(5)
C5 C6 C7 112.1(7)
C6 C7 C8 112.5(8)

loop_
_geom_bond_atom_site_label_1
_geom_bond_atom_site_label_2
_geom_bond_distance
Sn O2 2.425(5)
Sn O5 2.080(5)
Sn O5 2.131(5)
Sn C1 2.116(7)
Sn C5 2.120(8)
Cl C1 1.442(5)
Cl O2 1.469(5)
Cl O3 1.417(6)
Cl O4 1.446(6)
O5 H19 0.81(9)
C1 C2 1.520(10)
C2 C3 1.530(10)
C3 C4 1.500(10)
C5 C6 1.530(10)
C6 C7 1.530(10)
C7 C8 1.520(10)
